data_7115344
loop_
_publ_author_name
'Ying Kai Loh'
'Che Chang Chong'
'Rakesh Ganguly'
'Yongxin Li'
'Dragoslav Vidovic'
'Rei Kinjo'

_publ_section_title
;
 1,2,4,3-Triazaborole-based neutral oxoborane stabilized by a Lewis acid
;
_journal_name_full Chem.Commun.
_journal_page_first 8561
_journal_paper_doi 10.1039/C4cc03379E
_journal_volume 50
_journal_year 2014
_chemical_formula_sum 'C23 H31 B Cl N3'
_chemical_formula_weight 395.77
_space_group_crystal_system orthorhombic
_space_group_IT_number 61
_space_group_name_Hall '-P 2ac 2ab'
_space_group_name_H-M_alt 'P b c a'
_symmetry_space_group_name_Hall '-P 2ac 2ab'
_symmetry_space_group_name_H-M 'P b c a'
_atom_sites_solution_hydrogens geom
_atom_sites_solution_primary direct
_atom_sites_solution_secondary difmap
_cell_angle_alpha 90
_cell_angle_beta 90
_cell_angle_gamma 90
_cell_formula_units_Z 8
_cell_length_a 9.7748(16)
_cell_length_b 18.042(4)
_cell_length_c 24.277(5)
_cell_measurement_reflns_used 2805
_cell_measurement_temperature 103.(2)
_cell_measurement_theta_max 21.4495
_cell_measurement_theta_min 2.2576
_cell_volume 4281.4(15)
_computing_cell_refinement 'SAINT V8.27B (Bruker AXS Inc., 2012)'
_computing_data_collection 'Bruker Apex2'
_computing_data_reduction 'SAINT V8.27B (Bruker AXS Inc., 2012)'
_computing_molecular_graphics 'Bruker Apex2'
_computing_publication_material 'Bruker Apex2'
_computing_structure_refinement 'SHELXL-97 (Sheldrick, 2008)'
_computing_structure_solution 'SHELXS-97 (Sheldrick, 2008)'
_diffrn_ambient_temperature 103.(2)
_diffrn_detector_area_resol_mean 8.3333
_diffrn_measured_fraction_theta_full 0.998
_diffrn_measured_fraction_theta_max 0.998
_diffrn_measurement_device_type 'Bruker APEX-II CCD'
_diffrn_measurement_method '\f and \w scans'
_diffrn_radiation_monochromator graphite
_diffrn_radiation_type MoK\a
_diffrn_radiation_wavelength 0.71073
_diffrn_reflns_av_R_equivalents 0.1427
_diffrn_reflns_av_sigmaI/netI 0.0615
_diffrn_reflns_limit_h_max 11
_diffrn_reflns_limit_h_min -11
_diffrn_reflns_limit_k_max 21
_diffrn_reflns_limit_k_min -21
_diffrn_reflns_limit_l_max 28
_diffrn_reflns_limit_l_min -28
_diffrn_reflns_number 54744
_diffrn_reflns_theta_full 25.00
_diffrn_reflns_theta_max 25.00
_diffrn_reflns_theta_min 1.68
_exptl_absorpt_coefficient_mu 0.192
_exptl_absorpt_correction_T_max 0.98
_exptl_absorpt_correction_T_min 0.80
_exptl_absorpt_correction_type multi-scan
_exptl_absorpt_process_details 'SADABS V2012/1 (Bruker AXS Inc.)'
_exptl_crystal_colour colourless
_exptl_crystal_density_diffrn 1.228
_exptl_crystal_density_method 'not measured'
_exptl_crystal_description needle
_exptl_crystal_F_000 1696
_exptl_crystal_size_max 0.380
_exptl_crystal_size_mid 0.120
_exptl_crystal_size_min 0.120
_refine_diff_density_max 0.417
_refine_diff_density_min -0.695
_refine_ls_extinction_method none
_refine_ls_goodness_of_fit_ref 1.098
_refine_ls_hydrogen_treatment constr
_refine_ls_matrix_type full
_refine_ls_number_parameters 260
_refine_ls_number_reflns 3769
_refine_ls_number_restraints 0
_refine_ls_restrained_S_all 1.098
_refine_ls_R_factor_all 0.1027
_refine_ls_R_factor_gt 0.0671
_refine_ls_shift/su_max 0.000
_refine_ls_shift/su_mean 0.000
_refine_ls_structure_factor_coef Fsqd
_refine_ls_weighting_details 'calc w=1/[\s^2^(Fo^2^)+(0.0916P)^2^+8.7889P] where P=(Fo^2^+2Fc^2^)/3'
_refine_ls_weighting_scheme calc
_refine_ls_wR_factor_gt 0.1731
_refine_ls_wR_factor_ref 0.2030
_reflns_number_gt 2659
_reflns_number_total 3769
_reflns_threshold_expression >2sigma(I)
_cod_data_source_file c4cc03379e2.cif
_cod_data_source_block I
_cod_original_cell_volume 4281.4(14)
_cod_database_code 7115344

loop_
_space_group_symop_operation_xyz
'x, y, z'
'-x+1/2, -y, z+1/2'
'-x, y+1/2, -z+1/2'
'x+1/2, -y+1/2, -z'
'-x, -y, -z'
'x-1/2, y, -z-1/2'
'x, -y-1/2, z-1/2'
'-x-1/2, y-1/2, z'

loop_
_atom_site_type_symbol
_atom_site_label
_atom_site_fract_x
_atom_site_fract_y
_atom_site_fract_z
_atom_site_U_iso_or_equiv
_atom_site_adp_type
_atom_site_calc_flag
_atom_site_refinement_flags
_atom_site_occupancy
B B1 0.7003(4) 0.2930(2) 0.65668(17) 0.0162(9) Uani d . 1
C C1 0.5619(3) 0.3854(2) 0.68530(14) 0.0140(8) Uani d . 1
C C2 0.4686(4) 0.4523(2) 0.68861(15) 0.0159(8) Uani d . 1
C C3 0.5424(4) 0.5223(2) 0.66828(16) 0.0184(8) Uani d . 1
H H3A 0.6263 0.5296 0.6897 0.028 Uiso calc R 1
H H3B 0.4823 0.5654 0.673 0.028 Uiso calc R 1
H H3C 0.5655 0.5167 0.6292 0.028 Uiso calc R 1
C C4 0.3386(4) 0.4392(2) 0.65416(16) 0.0196(9) Uani d . 1
H H4A 0.3633 0.4349 0.6152 0.029 Uiso calc R 1
H H4B 0.2757 0.481 0.6591 0.029 Uiso calc R 1
H H4C 0.2939 0.3934 0.6663 0.029 Uiso calc R 1
C C5 0.4262(4) 0.4635(2) 0.74871(16) 0.0214(9) Uani d . 1
H H5A 0.377 0.4196 0.7617 0.032 Uiso calc R 1
H H5B 0.3666 0.5071 0.7515 0.032 Uiso calc R 1
H H5C 0.508 0.4712 0.7714 0.032 Uiso calc R 1
C C6 0.7201(4) 0.2416(2) 0.75706(15) 0.0158(8) Uani d . 1
C C7 0.8296(4) 0.1938(2) 0.74929(18) 0.0287(10) Uani d . 1
H H7 0.8767 0.1932 0.715 0.034 Uiso calc R 1
C C8 0.8702(4) 0.1474(2) 0.79125(18) 0.0302(10) Uani d . 1
H H8 0.9459 0.1152 0.7858 0.036 Uiso calc R 1
C C9 0.8026(4) 0.1468(2) 0.84104(17) 0.0232(9) Uani d . 1
H H9 0.8307 0.1143 0.8697 0.028 Uiso calc R 1
C C10 0.6934(4) 0.1942(2) 0.84854(16) 0.0230(9) Uani d . 1
H H10 0.6458 0.1939 0.8827 0.028 Uiso calc R 1
C C11 0.6520(4) 0.2421(2) 0.80720(15) 0.0191(8) Uani d . 1
H H11 0.5776 0.275 0.8131 0.023 Uiso calc R 1
C C12 0.6233(3) 0.3836(2) 0.58207(14) 0.0123(7) Uani d . 1
C C13 0.7276(3) 0.4328(2) 0.56555(14) 0.0129(8) Uani d . 1
C C14 0.8390(3) 0.4597(2) 0.60508(15) 0.0180(8) Uani d . 1
H H14 0.808 0.4496 0.6436 0.022 Uiso calc R 1
C C15 0.8668(4) 0.5426(2) 0.59971(18) 0.0266(10) Uani d . 1
H H15A 0.9108 0.5526 0.5642 0.04 Uiso calc R 1
H H15B 0.9271 0.5586 0.6297 0.04 Uiso calc R 1
H H15C 0.7802 0.5698 0.6018 0.04 Uiso calc R 1
C C16 0.9714(4) 0.4164(3) 0.59496(19) 0.0299(10) Uani d . 1
H H16A 1.0036 0.4257 0.5574 0.045 Uiso calc R 1
H H16B 0.9539 0.3633 0.5997 0.045 Uiso calc R 1
H H16C 1.0412 0.4324 0.6213 0.045 Uiso calc R 1
C C17 0.7312(4) 0.4556(2) 0.51109(15) 0.0169(8) Uani d . 1
H H17 0.8004 0.489 0.4993 0.02 Uiso calc R 1
C C18 0.6352(4) 0.4305(2) 0.47364(15) 0.0190(8) Uani d . 1
H H18 0.6384 0.447 0.4365 0.023 Uiso calc R 1
C C19 0.5349(4) 0.3814(2) 0.49008(15) 0.0183(8) Uani d . 1
H H19 0.4698 0.3644 0.4639 0.022 Uiso calc R 1
C C20 0.5268(3) 0.3564(2) 0.54402(15) 0.0141(8) Uani d . 1
C C21 0.4173(4) 0.3002(2) 0.55923(16) 0.0175(8) Uani d . 1
H H21 0.4129 0.2967 0.6003 0.021 Uiso calc R 1
C C22 0.4553(4) 0.2235(2) 0.53629(17) 0.0236(9) Uani d . 1
H H22A 0.4667 0.2268 0.4963 0.035 Uiso calc R 1
H H22B 0.3822 0.1882 0.5449 0.035 Uiso calc R 1
H H22C 0.541 0.2068 0.5531 0.035 Uiso calc R 1
C C23 0.2760(4) 0.3226(2) 0.53797(17) 0.0242(9) Uani d . 1
H H23A 0.2553 0.3733 0.5499 0.036 Uiso calc R 1
H H23B 0.2069 0.2886 0.5527 0.036 Uiso calc R 1
H H23C 0.2752 0.3203 0.4976 0.036 Uiso calc R 1
Cl Cl1 0.79664(11) 0.23427(6) 0.61566(4) 0.0333(3) Uani d . 1
N N1 0.6777(3) 0.29000(17) 0.71401(12) 0.0142(7) Uani d . 1
N N2 0.5909(3) 0.34826(17) 0.72921(12) 0.0149(7) Uani d . 1
N N3 0.6244(3) 0.35575(16) 0.63797(12) 0.0128(7) Uani d . 1

loop_
_atom_site_aniso_label
_atom_site_aniso_U_11
_atom_site_aniso_U_22
_atom_site_aniso_U_33
_atom_site_aniso_U_12
_atom_site_aniso_U_13
_atom_site_aniso_U_23
B1 0.014(2) 0.021(2) 0.014(2) -0.0017(17) 0.0026(17) 0.0010(17)
C1 0.0100(17) 0.0197(19) 0.0123(19) -0.0003(15) 0.0035(14) -0.0005(15)
C2 0.0138(18) 0.021(2) 0.0128(19) 0.0050(15) -0.0007(15) -0.0002(15)
C3 0.0150(18) 0.018(2) 0.022(2) 0.0032(15) -0.0012(16) -0.0020(16)
C4 0.0133(18) 0.022(2) 0.023(2) 0.0015(16) -0.0008(16) 0.0002(17)
C5 0.022(2) 0.028(2) 0.0148(19) 0.0085(17) 0.0043(16) -0.0015(17)
C6 0.0130(18) 0.0182(19) 0.0164(19) -0.0023(15) -0.0029(15) 0.0029(16)
C7 0.025(2) 0.036(2) 0.026(2) 0.0146(19) 0.0083(18) 0.007(2)
C8 0.030(2) 0.031(2) 0.030(2) 0.010(2) 0.001(2) 0.0083(19)
C9 0.026(2) 0.021(2) 0.023(2) -0.0002(17) -0.0090(18) 0.0068(17)
C10 0.028(2) 0.025(2) 0.015(2) -0.0031(18) 0.0007(17) 0.0028(17)
C11 0.0185(19) 0.022(2) 0.0162(19) 0.0011(16) 0.0020(16) 0.0014(16)
C12 0.0108(16) 0.0178(19) 0.0082(17) 0.0027(14) -0.0004(14) -0.0007(14)
C13 0.0084(16) 0.0150(18) 0.0153(19) 0.0018(14) 0.0003(14) -0.0014(15)
C14 0.0090(17) 0.029(2) 0.016(2) -0.0017(16) -0.0002(14) -0.0013(16)
C15 0.024(2) 0.028(2) 0.028(2) -0.0104(18) -0.0007(18) -0.0059(18)
C16 0.014(2) 0.039(3) 0.036(3) 0.0021(19) -0.0043(18) -0.004(2)
C17 0.0140(18) 0.020(2) 0.0164(19) 0.0001(15) 0.0044(15) 0.0011(16)
C18 0.020(2) 0.023(2) 0.0132(19) 0.0034(17) 0.0018(16) 0.0012(16)
C19 0.0157(19) 0.022(2) 0.017(2) 0.0038(16) -0.0050(16) -0.0030(16)
C20 0.0106(17) 0.0178(19) 0.014(2) 0.0007(15) 0.0008(15) -0.0047(15)
C21 0.0122(18) 0.023(2) 0.0171(19) -0.0013(15) 0.0018(15) -0.0036(16)
C22 0.021(2) 0.022(2) 0.028(2) -0.0048(17) 0.0041(18) -0.0030(18)
C23 0.0118(19) 0.035(2) 0.025(2) -0.0028(17) -0.0015(16) -0.0030(19)
Cl1 0.0377(6) 0.0361(6) 0.0261(6) 0.0074(5) 0.0003(5) -0.0009(5)
N1 0.0128(15) 0.0175(16) 0.0123(16) 0.0050(12) 0.0013(13) 0.0015(12)
N2 0.0143(15) 0.0173(17) 0.0131(16) 0.0023(13) 0.0025(13) -0.0006(13)
N3 0.0123(14) 0.0163(16) 0.0096(15) 0.0020(12) 0.0008(12) 0.0007(12)

loop_
_atom_type_symbol
_atom_type_description
_atom_type_scat_dispersion_real
_atom_type_scat_dispersion_imag
_atom_type_scat_source
C C 0.0033 0.0016 'International Tables Vol C Tables 4.2.6.8 and 6.1.1.4'
H H 0.0000 0.0000 'International Tables Vol C Tables 4.2.6.8 and 6.1.1.4'
B B 0.0013 0.0007 'International Tables Vol C Tables 4.2.6.8 and 6.1.1.4'
N N 0.0061 0.0033 'International Tables Vol C Tables 4.2.6.8 and 6.1.1.4'
Cl Cl 0.1484 0.1585 'International Tables Vol C Tables 4.2.6.8 and 6.1.1.4'

loop_
_geom_angle_atom_site_label_1
_geom_angle_atom_site_label_2
_geom_angle_atom_site_label_3
_geom_angle
N1 B1 N3 105.3(3)
N1 B1 Cl1 128.9(3)
N3 B1 Cl1 125.8(3)
N2 C1 N3 112.4(3)
N2 C1 C2 120.1(3)
N3 C1 C2 127.4(3)
C1 C2 C5 108.6(3)
C1 C2 C3 110.8(3)
C5 C2 C3 108.9(3)
C1 C2 C4 110.3(3)
C5 C2 C4 108.4(3)
C3 C2 C4 109.8(3)
C7 C6 C11 119.6(4)
C7 C6 N1 120.4(3)
C11 C6 N1 120.0(3)
C8 C7 C6 120.0(4)
C9 C8 C7 121.0(4)
C8 C9 C10 118.8(4)
C9 C10 C11 121.1(4)
C10 C11 C6 119.4(4)
C20 C12 C13 121.1(3)
C20 C12 N3 120.0(3)
C13 C12 N3 118.7(3)
C17 C13 C12 118.5(3)
C17 C13 C14 119.0(3)
C12 C13 C14 122.4(3)
C15 C14 C13 112.6(3)
C15 C14 C16 109.7(3)
C13 C14 C16 109.8(3)
C18 C17 C13 120.8(3)
C19 C18 C17 120.2(3)
C18 C19 C20 121.5(3)
C19 C20 C12 117.9(3)
C19 C20 C21 119.1(3)
C12 C20 C21 123.0(3)
C20 C21 C23 112.2(3)
C20 C21 C22 110.0(3)
C23 C21 C22 109.5(3)
N2 N1 B1 109.0(3)
N2 N1 C6 116.3(3)
B1 N1 C6 134.7(3)
C1 N2 N1 107.8(3)
C1 N3 B1 105.5(3)
C1 N3 C12 129.1(3)
B1 N3 C12 125.3(3)

loop_
_geom_bond_atom_site_label_1
_geom_bond_atom_site_label_2
_geom_bond_distance
B1 N1 1.410(5)
B1 N3 1.428(5)
B1 Cl1 1.733(4)
C1 N2 1.291(5)
C1 N3 1.407(4)
C1 C2 1.514(5)
C2 C5 1.530(5)
C2 C3 1.537(5)
C2 C4 1.540(5)
C6 C7 1.387(5)
C6 C11 1.388(5)
C6 N1 1.423(5)
C7 C8 1.377(6)
C8 C9 1.377(6)
C9 C10 1.379(6)
C10 C11 1.385(5)
C12 C20 1.408(5)
C12 C13 1.410(5)
C12 N3 1.447(4)
C13 C17 1.386(5)
C13 C14 1.531(5)
C14 C15 1.525(6)
C14 C16 1.532(5)
C17 C18 1.383(5)
C18 C19 1.380(5)
C19 C20 1.387(5)
C20 C21 1.520(5)
C21 C23 1.529(5)
C21 C22 1.537(5)
N1 N2 1.401(4)
